data_4101977
loop_
_publ_author_name
'Robert A. Geiger'
'Swarup Chattopadhyay'
'Victor W. Day'
'Timothy A. Jackson'

_publ_section_title
;
 A Series of Peroxomanganese(III) Complexes Supported by Tetradentate
 Aminopyridyl Ligands: Detailed Spectroscopic and Computational Studies
;
_journal_name_full 'Journal of the American Chemical Society'
_journal_page_first 2821
_journal_page_last 2831
_journal_paper_doi 10.1021/ja910235g
_journal_volume 132
_journal_year 2010
_chemical_formula_sum 'C19 H28 Cl2 Mn N4 O10'
_chemical_formula_weight 598.29
_chemical_name_systematic
; 
 ? 
;
_space_group_IT_number 15
_symmetry_cell_setting monoclinic
_symmetry_space_group_name_Hall '-C 2yc'
_symmetry_space_group_name_H-M 'C 1 2/c 1'
_atom_sites_solution_hydrogens geom
_atom_sites_solution_primary direct
_atom_sites_solution_secondary difmap
_audit_creation_method SHELXLTL
_cell_angle_alpha 90.00
_cell_angle_beta 109.0220(10)
_cell_angle_gamma 90.00
_cell_formula_units_Z 4
_cell_length_a 13.6307(12)
_cell_length_b 10.7548(10)
_cell_length_c 17.2017(16)
_cell_measurement_reflns_used 7461
_cell_measurement_temperature 100(2)
_cell_measurement_theta_max 29.10
_cell_measurement_theta_min 2.47
_cell_volume 2384.0(4)
_computing_cell_refinement 'Bruker SAINT'
_computing_data_collection 'Bruker SMART'
_computing_data_reduction 'Bruker SAINT'
_computing_molecular_graphics 'Bruker SHELXTL'
_computing_publication_material 'Bruker SHELXTL'
_computing_structure_refinement 'Bruker SHELXTL'
_computing_structure_solution 'Bruker SHELXTL'
_diffrn_ambient_temperature 100(2)
_diffrn_measured_fraction_theta_full 0.936
_diffrn_measured_fraction_theta_max 0.936
_diffrn_measurement_device_type 'Bruker SMART APEX CCD area detector'
_diffrn_measurement_method 'phi and omega scans'
_diffrn_radiation_monochromator graphite
_diffrn_radiation_source 'fine-focus sealed tube'
_diffrn_radiation_type MoK\a
_diffrn_radiation_wavelength 0.71073
_diffrn_reflns_av_R_equivalents 0.0572
_diffrn_reflns_av_sigmaI/netI 0.0351
_diffrn_reflns_limit_h_max 17
_diffrn_reflns_limit_h_min -18
_diffrn_reflns_limit_k_max 14
_diffrn_reflns_limit_k_min -14
_diffrn_reflns_limit_l_max 23
_diffrn_reflns_limit_l_min -23
_diffrn_reflns_number 10685
_diffrn_reflns_theta_full 29.10
_diffrn_reflns_theta_max 29.10
_diffrn_reflns_theta_min 2.47
_diffrn_standards_decay_% 0.00
_exptl_absorpt_coefficient_mu 0.842
_exptl_absorpt_correction_T_max 1.000
_exptl_absorpt_correction_T_min 0.815
_exptl_absorpt_correction_type multi-scan
_exptl_crystal_colour Colorless
_exptl_crystal_density_diffrn 1.667
_exptl_crystal_density_method 'not measured'
_exptl_crystal_description Irregular
_exptl_crystal_F_000 1236
_exptl_crystal_size_max 0.40
_exptl_crystal_size_mid 0.32
_exptl_crystal_size_min 0.30
_refine_diff_density_max 0.688
_refine_diff_density_min -0.667
_refine_diff_density_rms 0.081
_refine_ls_extinction_method none
_refine_ls_goodness_of_fit_ref 1.107
_refine_ls_hydrogen_treatment noref
_refine_ls_matrix_type full
_refine_ls_number_parameters 178
_refine_ls_number_reflns 2995
_refine_ls_number_restraints 0
_refine_ls_restrained_S_all 1.107
_refine_ls_R_factor_all 0.0538
_refine_ls_R_factor_gt 0.0532
_refine_ls_shift/su_max 0.000
_refine_ls_shift/su_mean 0.000
_refine_ls_structure_factor_coef Fsqd
_refine_ls_weighting_details 'calc w=1/[\s^2^(Fo^2^)+(0.0388P)^2^+9.4488P] where P=(Fo^2^+2Fc^2^)/3'
_refine_ls_weighting_scheme calc
_refine_ls_wR_factor_gt 0.1254
_refine_ls_wR_factor_ref 0.1258
_reflns_number_gt 2948
_reflns_number_total 2995
_reflns_threshold_expression >2sigma(I)
_cod_data_source_file ja910235g_si_005.cif
_cod_data_source_block cmpd_1-Meo_(k87g)
_cod_database_code 4101977

loop_
_symmetry_equiv_pos_as_xyz
'x, y, z'
'-x, y, -z+1/2'
'x+1/2, y+1/2, z'
'-x+1/2, y+1/2, -z+1/2'
'-x, -y, -z'
'x, -y, z-1/2'
'-x+1/2, -y+1/2, -z'
'x+1/2, -y+1/2, z-1/2'

loop_
_atom_site_label
_atom_site_type_symbol
_atom_site_fract_x
_atom_site_fract_y
_atom_site_fract_z
_atom_site_U_iso_or_equiv
_atom_site_adp_type
_atom_site_occupancy
_atom_site_symmetry_multiplicity
_atom_site_calc_flag
_atom_site_refinement_flags
_atom_site_disorder_assembly
_atom_site_disorder_group
Mn Mn 0.0000 0.30198(5) 0.2500 0.02121(15) Uani 1 2 d S . 1
O1 O 0.07972(16) 0.05351(18) 0.33229(13) 0.0327(4) Uani 1 1 d . . 1
N1 N 0.15104(16) 0.2362(2) 0.32781(14) 0.0259(4) Uani 1 1 d . . 1
N2 N 0.1032(2) 0.4774(2) 0.27578(15) 0.0334(5) Uani 1 1 d . . .
C1 C 0.1635(2) 0.1246(3) 0.36340(16) 0.0281(5) Uani 1 1 d . . 1
C2 C 0.2540(3) 0.0893(4) 0.42500(19) 0.0508(10) Uani 1 1 d . . 1
H2 H 0.2608 0.0090 0.4492 0.061 Uiso 1 1 calc R . 1
C3 C 0.3324(3) 0.1736(6) 0.4494(2) 0.0709(15) Uani 1 1 d . . 1
H3 H 0.3953 0.1524 0.4913 0.085 Uiso 1 1 calc R . 1
C4 C 0.3211(3) 0.2903(5) 0.4135(3) 0.0721(16) Uani 1 1 d . . 1
H4 H 0.3753 0.3499 0.4311 0.086 Uiso 1 1 calc R . 1
C5 C 0.2292(2) 0.3187(3) 0.3512(3) 0.0463(9) Uani 1 1 d . . 1
C6 C 0.2115(3) 0.4378(3) 0.3031(4) 0.0801(18) Uani 1 1 d . . 1
H6A H 0.2547 0.5040 0.3377 0.096 Uiso 1 1 calc R . 1
H6B H 0.2342 0.4267 0.2544 0.096 Uiso 1 1 calc R . 1
C7 C 0.0792(2) 0.5459(2) 0.34141(16) 0.0281(5) Uani 1 1 d . . .
H7A H 0.0773 0.4835 0.3832 0.034 Uiso 1 1 calc R A 1
H7B H 0.1396 0.6001 0.3676 0.034 Uiso 1 1 calc R A 1
C8 C -0.0132(4) 0.6236(5) 0.3274(3) 0.0259(10) Uani 0.50 1 d P B 1
H8A H -0.0100 0.6930 0.2904 0.031 Uiso 0.50 1 calc PR B 1
H8B H -0.0121 0.6601 0.3805 0.031 Uiso 0.50 1 calc PR B 1
C9 C -0.1156(4) 0.5542(5) 0.2898(3) 0.0229(9) Uani 0.50 1 d P . 1
H9A H -0.1308 0.5018 0.3318 0.027 Uiso 0.50 1 calc PR . 1
H9B H -0.1733 0.6137 0.2676 0.027 Uiso 0.50 1 calc PR . 1
C8' C 0.0456(5) 0.5554(5) 0.1942(3) 0.0248(10) Uani 0.50 1 d P . 2
H8'A H 0.0734 0.5280 0.1505 0.030 Uiso 1 1 calc R . 2
H8'B H 0.0645 0.6440 0.2055 0.030 Uiso 1 1 calc R . 2
C10 C 0.0767(4) -0.0647(3) 0.3696(3) 0.0645(13) Uani 1 1 d . . .
H10A H 0.1325 -0.1176 0.3638 0.097 Uiso 1 1 calc R . 1
H10B H 0.0096 -0.1045 0.3425 0.097 Uiso 1 1 calc R . 1
H10C H 0.0861 -0.0530 0.4281 0.097 Uiso 1 1 calc R . 1
Cl1 Cl 0.10919(5) 0.24107(6) 0.09248(4) 0.02621(16) Uani 1 1 d . . .
O11 O 0.03379(14) 0.28913(18) 0.12896(11) 0.0263(4) Uani 1 1 d . . .
O21 O 0.21097(16) 0.2481(2) 0.15181(16) 0.0435(5) Uani 1 1 d . . .
O31 O 0.10274(19) 0.3156(2) 0.02236(15) 0.0472(6) Uani 1 1 d . . .
O41 O 0.0824(2) 0.1153(2) 0.06838(16) 0.0486(6) Uani 1 1 d . . .

loop_
_atom_site_aniso_label
_atom_site_aniso_U_11
_atom_site_aniso_U_22
_atom_site_aniso_U_33
_atom_site_aniso_U_23
_atom_site_aniso_U_13
_atom_site_aniso_U_12
Mn 0.0270(3) 0.0166(3) 0.0189(2) 0.000 0.00590(19) 0.000
O1 0.0382(11) 0.0236(9) 0.0406(11) 0.0089(8) 0.0184(9) 0.0023(8)
N1 0.0208(10) 0.0265(11) 0.0316(11) -0.0062(9) 0.0099(8) -0.0009(8)
N2 0.0607(16) 0.0190(10) 0.0311(11) -0.0035(9) 0.0295(11) -0.0057(10)
C1 0.0261(12) 0.0359(14) 0.0231(11) 0.0015(10) 0.0092(10) 0.0100(11)
C2 0.0405(17) 0.082(3) 0.0283(14) 0.0087(16) 0.0092(13) 0.0325(18)
C3 0.0298(17) 0.128(5) 0.044(2) -0.030(2) -0.0026(15) 0.024(2)
C4 0.0212(14) 0.103(4) 0.091(3) -0.070(3) 0.0167(18) -0.0134(19)
C5 0.0267(14) 0.0419(17) 0.077(2) -0.0324(17) 0.0260(15) -0.0081(13)
C6 0.067(3) 0.0251(16) 0.186(6) -0.023(2) 0.093(3) -0.0162(17)
C7 0.0363(14) 0.0253(12) 0.0266(12) -0.0065(10) 0.0157(11) -0.0044(11)
C8 0.030(3) 0.023(3) 0.024(2) -0.006(2) 0.009(2) -0.004(2)
C9 0.029(3) 0.020(2) 0.021(2) -0.0049(17) 0.010(2) -0.001(2)
C8' 0.035(3) 0.020(3) 0.024(2) -0.001(2) 0.016(2) 0.000(2)
C10 0.082(3) 0.0301(16) 0.109(4) 0.031(2) 0.069(3) 0.0208(18)
Cl1 0.0278(3) 0.0252(3) 0.0293(3) -0.0010(2) 0.0144(2) 0.0021(2)
O11 0.0251(9) 0.0307(9) 0.0239(9) -0.0031(7) 0.0091(7) 0.0039(7)
O21 0.0234(10) 0.0487(14) 0.0561(14) 0.0068(11) 0.0100(9) 0.0050(9)
O31 0.0485(13) 0.0582(15) 0.0436(13) 0.0183(11) 0.0270(11) 0.0041(11)
O41 0.0653(16) 0.0296(11) 0.0573(15) -0.0166(10) 0.0286(13) 0.0001(11)

loop_
_atom_type_symbol
_atom_type_description
_atom_type_scat_dispersion_real
_atom_type_scat_dispersion_imag
_atom_type_scat_source
C C 0.0033 0.0016 'International Tables Vol C Tables 4.2.6.8 and 6.1.1.4'
H H 0.0000 0.0000 'International Tables Vol C Tables 4.2.6.8 and 6.1.1.4'
N N 0.0061 0.0033 'International Tables Vol C Tables 4.2.6.8 and 6.1.1.4'
O O 0.0106 0.0060 'International Tables Vol C Tables 4.2.6.8 and 6.1.1.4'
Cl Cl 0.1484 0.1585 'International Tables Vol C Tables 4.2.6.8 and 6.1.1.4'
Mn Mn 0.3368 0.7283 'International Tables Vol C Tables 4.2.6.8 and 6.1.1.4'

loop_
_geom_angle_atom_site_label_1
_geom_angle_atom_site_label_2
_geom_angle_atom_site_label_3
_geom_angle
_geom_angle_site_symmetry_1
_geom_angle_site_symmetry_3
_geom_angle_publ_flag
N1 Mn N1 142.07(12) . 2 ?
N1 Mn O11 81.41(7) . 2 ?
N1 Mn O11 96.31(7) 2 2 ?
N1 Mn O11 96.31(7) . . ?
N1 Mn O11 81.41(7) 2 . ?
O11 Mn O11 173.05(10) 2 . ?
N1 Mn N2 75.66(9) . . ?
N1 Mn N2 141.16(9) 2 . ?
O11 Mn N2 99.55(7) 2 . ?
O11 Mn N2 86.17(7) . . ?
N1 Mn N2 141.16(9) . 2 ?
N1 Mn N2 75.66(9) 2 2 ?
O11 Mn N2 86.17(7) 2 2 ?
O11 Mn N2 99.55(7) . 2 ?
N2 Mn N2 70.34(13) . 2 ?
C1 O1 C10 118.4(3) . . ?
C1 N1 C5 119.2(3) . . ?
C1 N1 Mn 121.91(17) . . ?
C5 N1 Mn 118.0(2) . . ?
C9 N2 C6 93.1(3) 2 . ?
C9 N2 C7 115.0(3) 2 . ?
C6 N2 C7 110.7(3) . . ?
C9 N2 C8' 33.9(3) 2 . ?
C6 N2 C8' 126.1(3) . . ?
C7 N2 C8' 104.0(3) . . ?
C9 N2 Mn 122.2(3) 2 . ?
C6 N2 Mn 108.18(18) . . ?
C7 N2 Mn 106.43(16) . . ?
C8' N2 Mn 99.5(2) . . ?
N1 C1 O1 111.6(2) . . ?
N1 C1 C2 123.0(3) . . ?
O1 C1 C2 125.4(3) . . ?
C3 C2 C1 117.8(4) . . ?
C3 C2 H2 121.1 . . ?
C1 C2 H2 121.1 . . ?
C2 C3 C4 120.3(3) . . ?
C2 C3 H3 119.9 . . ?
C4 C3 H3 119.9 . . ?
C3 C4 C5 119.0(4) . . ?
C3 C4 H4 120.5 . . ?
C5 C4 H4 120.5 . . ?
N1 C5 C4 120.8(4) . . ?
N1 C5 C6 115.4(3) . . ?
C4 C5 C6 123.7(4) . . ?
N2 C6 C5 113.0(3) . . ?
N2 C6 H6A 109.0 . . ?
C5 C6 H6A 109.0 . . ?
N2 C6 H6B 109.0 . . ?
C5 C6 H6B 109.0 . . ?
H6A C6 H6B 107.8 . . ?
C8 C7 N2 123.6(3) . . ?
C8 C7 C8' 32.6(3) . 2 ?
N2 C7 C8' 102.2(3) . 2 ?
C8 C7 H7A 106.4 . . ?
N2 C7 H7A 106.4 . . ?
C8' C7 H7A 92.6 2 . ?
C8 C7 H7B 106.4 . . ?
N2 C7 H7B 106.4 . . ?
C8' C7 H7B 139.0 2 . ?
H7A C7 H7B 106.5 . . ?
C7 C8 C9 114.1(4) . . ?
C7 C8 H8A 108.7 . . ?
C9 C8 H8A 108.7 . . ?
C7 C8 H8B 108.7 . . ?
C9 C8 H8B 108.7 . . ?
H8A C8 H8B 107.6 . . ?
N2 C9 C8 106.6(4) 2 . ?
N2 C9 H9A 110.4 2 . ?
C8 C9 H9A 110.4 . . ?
N2 C9 H9B 110.4 2 . ?
C8 C9 H9B 110.4 . . ?
H9A C9 H9B 108.6 . . ?
N2 C8' C7 117.0(3) . 2 ?
N2 C8' H8'A 108.1 . . ?
C7 C8' H8'A 108.1 2 . ?
N2 C8' H8'B 108.1 . . ?
C7 C8' H8'B 108.1 2 . ?
H8'A C8' H8'B 107.3 . . ?
O41 Cl1 O31 110.35(16) . . ?
O41 Cl1 O21 110.74(15) . . ?
O31 Cl1 O21 110.57(15) . . ?
O41 Cl1 O11 108.10(13) . . ?
O31 Cl1 O11 107.81(13) . . ?
O21 Cl1 O11 109.19(13) . . ?
Cl1 O11 Mn 142.50(11) . . ?

loop_
_geom_bond_atom_site_label_1
_geom_bond_atom_site_label_2
_geom_bond_distance
_geom_bond_site_symmetry_2
_geom_bond_publ_flag
Mn N1 2.176(2) . ?
Mn N1 2.176(2) 2 ?
Mn O11 2.2784(17) 2 ?
Mn O11 2.2784(17) . ?
Mn N2 2.308(2) . ?
Mn N2 2.308(2) 2 ?
O1 C1 1.333(3) . ?
O1 C10 1.431(4) . ?
N1 C1 1.333(4) . ?
N1 C5 1.343(4) . ?
N2 C9 1.451(5) 2 ?
N2 C6 1.459(5) . ?
N2 C7 1.471(3) . ?
N2 C8' 1.603(6) . ?
C1 C2 1.392(4) . ?
C2 C3 1.360(7) . ?
C2 H2 0.9500 . ?
C3 C4 1.385(8) . ?
C3 H3 0.9500 . ?
C4 C5 1.392(6) . ?
C4 H4 0.9500 . ?
C5 C6 1.501(6) . ?
C6 H6A 0.9900 . ?
C6 H6B 0.9900 . ?
C7 C8 1.464(6) . ?
C7 C8' 1.612(6) 2 ?
C7 H7A 0.9900 . ?
C7 H7B 0.9900 . ?
C8 C9 1.528(7) . ?
C8 H8A 0.9900 . ?
C8 H8B 0.9900 . ?
C9 N2 1.451(5) 2 ?
C9 H9A 0.9900 . ?
C9 H9B 0.9900 . ?
C8' C7 1.612(6) 2 ?
C8' H8'A 0.9900 . ?
C8' H8'B 0.9900 . ?
C10 H10A 0.9800 . ?
C10 H10B 0.9800 . ?
C10 H10C 0.9800 . ?
Cl1 O41 1.427(2) . ?
Cl1 O31 1.427(2) . ?
Cl1 O21 1.431(2) . ?
Cl1 O11 1.4622(18) . ?

loop_
_geom_torsion_atom_site_label_1
_geom_torsion_atom_site_label_2
_geom_torsion_atom_site_label_3
_geom_torsion_atom_site_label_4
_geom_torsion
_geom_torsion_site_symmetry_1
_geom_torsion_site_symmetry_2
_geom_torsion_site_symmetry_3
_geom_torsion_site_symmetry_4
_geom_torsion_publ_flag
N1 Mn N1 C1 -24.80(18) 2 . . . ?
O11 Mn N1 C1 64.5(2) 2 . . . ?
O11 Mn N1 C1 -108.9(2) . . . . ?
N2 Mn N1 C1 166.7(2) . . . . ?
N2 Mn N1 C1 137.28(19) 2 . . . ?
N1 Mn N1 C5 166.6(2) 2 . . . ?
O11 Mn N1 C5 -104.1(2) 2 . . . ?
O11 Mn N1 C5 82.5(2) . . . . ?
N2 Mn N1 C5 -1.9(2) . . . . ?
N2 Mn N1 C5 -31.3(3) 2 . . . ?
N1 Mn N2 C9 124.9(3) . . . 2 ?
N1 Mn N2 C9 -43.9(3) 2 . . 2 ?
O11 Mn N2 C9 -156.6(3) 2 . . 2 ?
O11 Mn N2 C9 27.4(3) . . . 2 ?
N2 Mn N2 C9 -74.2(3) 2 . . 2 ?
N1 Mn N2 C6 18.9(3) . . . . ?
N1 Mn N2 C6 -149.8(3) 2 . . . ?
O11 Mn N2 C6 97.4(3) 2 . . . ?
O11 Mn N2 C6 -78.6(3) . . . . ?
N2 Mn N2 C6 179.8(3) 2 . . . ?
N1 Mn N2 C7 -100.11(19) . . . . ?
N1 Mn N2 C7 91.1(2) 2 . . . ?
O11 Mn N2 C7 -21.61(19) 2 . . . ?
O11 Mn N2 C7 162.37(18) . . . . ?
N2 Mn N2 C7 60.80(16) 2 . . . ?
N1 Mn N2 C8' 152.1(2) . . . . ?
N1 Mn N2 C8' -16.7(3) 2 . . . ?
O11 Mn N2 C8' -129.4(2) 2 . . . ?
O11 Mn N2 C8' 54.6(2) . . . . ?
N2 Mn N2 C8' -47.0(2) 2 . . . ?
C5 N1 C1 O1 -178.9(2) . . . . ?
Mn N1 C1 O1 12.7(3) . . . . ?
C5 N1 C1 C2 0.8(4) . . . . ?
Mn N1 C1 C2 -167.6(2) . . . . ?
C10 O1 C1 N1 -173.9(2) . . . . ?
C10 O1 C1 C2 6.5(4) . . . . ?
N1 C1 C2 C3 0.2(4) . . . . ?
O1 C1 C2 C3 179.8(3) . . . . ?
C1 C2 C3 C4 0.0(5) . . . . ?
C2 C3 C4 C5 -1.2(6) . . . . ?
C1 N1 C5 C4 -1.9(4) . . . . ?
Mn N1 C5 C4 166.9(2) . . . . ?
C1 N1 C5 C6 175.2(3) . . . . ?
Mn N1 C5 C6 -15.9(4) . . . . ?
C3 C4 C5 N1 2.1(5) . . . . ?
C3 C4 C5 C6 -174.8(4) . . . . ?
C9 N2 C6 C5 -158.3(4) 2 . . . ?
C7 N2 C6 C5 83.4(4) . . . . ?
C8' N2 C6 C5 -149.9(4) . . . . ?
Mn N2 C6 C5 -32.8(4) . . . . ?
N1 C5 C6 N2 33.7(5) . . . . ?
C4 C5 C6 N2 -149.2(4) . . . . ?
C9 N2 C7 C8 60.2(5) 2 . . . ?
C6 N2 C7 C8 164.1(4) . . . . ?
C8' N2 C7 C8 26.0(4) . . . . ?
Mn N2 C7 C8 -78.5(4) . . . . ?
C9 N2 C7 C8' 87.1(4) 2 . . 2 ?
C6 N2 C7 C8' -169.0(3) . . . 2 ?
C8' N2 C7 C8' 53.0(3) . . . 2 ?
Mn N2 C7 C8' -51.6(3) . . . 2 ?
N2 C7 C8 C9 58.7(5) . . . . ?
C8' C7 C8 C9 3.4(4) 2 . . . ?
C7 C8 C9 N2 -44.4(5) . . . 2 ?
C9 N2 C8' C7 173.1(7) 2 . . 2 ?
C6 N2 C8' C7 158.0(3) . . . 2 ?
C7 N2 C8' C7 -72.7(4) . . . 2 ?
Mn N2 C8' C7 37.1(4) . . . 2 ?
O41 Cl1 O11 Mn 86.8(2) . . . . ?
O31 Cl1 O11 Mn -153.9(2) . . . . ?
O21 Cl1 O11 Mn -33.8(2) . . . . ?
N1 Mn O11 Cl1 10.6(2) . . . . ?
N1 Mn O11 Cl1 -131.2(2) 2 . . . ?
O11 Mn O11 Cl1 -59.84(19) 2 . . . ?
N2 Mn O11 Cl1 85.8(2) . . . . ?
N2 Mn O11 Cl1 155.1(2) 2 . . . ?
